data_4129814
loop_
_publ_author_name
'Kawai, Hiroyuki'
'Wolf, William J.'
'DiPasquale, Antonio G.'
'Winston, Matthew S.'
'Toste, F. Dean'

_publ_section_title
;
 Phosphonium Formation by Facile Carbon-Phosphorus Reductive Elimination
 from Gold(III).
;
_journal_issue 2
_journal_name_full 'Journal of the American Chemical Society'
_journal_page_first 587
_journal_page_last 593
_journal_paper_doi 10.1021/jacs.5b10720
_journal_volume 138
_journal_year 2016
_chemical_formula_sum 'C4.55 H7.09 Cl0.36 F1.27 N0 P0.18 Sb0.18'
_chemical_formula_weight 126.58
_space_group_IT_number 13
_space_group_name_Hall '-P 2yc'
_space_group_name_H-M_alt 'P 1 2/c 1'
_symmetry_cell_setting monoclinic
_symmetry_space_group_name_H-M 'P 1 2/c 1'
_atom_sites_solution_hydrogens geom
_atom_sites_solution_primary direct
_atom_sites_solution_secondary difmap
_audit_creation_method SHELXL-97
_cell_angle_alpha 90.00
_cell_angle_beta 97.2260(10)
_cell_angle_gamma 90.00
_cell_formula_units_Z 44
_cell_length_a 16.9362(5)
_cell_length_b 11.0662(3)
_cell_length_c 31.4144(9)
_cell_measurement_reflns_used 9800
_cell_measurement_temperature 100(2)
_cell_measurement_theta_max 25.37
_cell_measurement_theta_min 2.25
_cell_volume 5840.9(3)
_computing_cell_refinement 'Bruker SAINT'
_computing_data_collection 'Bruker APEX2'
_computing_data_reduction 'Bruker SAINT'
_computing_molecular_graphics ORTEP-32
_computing_publication_material WinGX
_computing_structure_refinement 'SHELXL-97 (Sheldrick, 2008)'
_computing_structure_solution 'SHELXS-97 (Sheldrick, 2008)'
_diffrn_ambient_temperature 100(2)
_diffrn_detector_area_resol_mean 8.366
_diffrn_measured_fraction_theta_full 0.927
_diffrn_measured_fraction_theta_max 0.901
_diffrn_measurement_device_type 'Bruker APEX-II CCD'
_diffrn_measurement_method 'phi and omega scans'
_diffrn_radiation_monochromator 'QUAZAR multilayer mirrors'
_diffrn_radiation_source 'micro-focus sealed tube'
_diffrn_radiation_type MoK\a
_diffrn_radiation_wavelength 0.71073
_diffrn_reflns_av_R_equivalents 0.0271
_diffrn_reflns_av_sigmaI/netI 0.0329
_diffrn_reflns_limit_h_max 19
_diffrn_reflns_limit_h_min -20
_diffrn_reflns_limit_k_max 11
_diffrn_reflns_limit_k_min -13
_diffrn_reflns_limit_l_max 35
_diffrn_reflns_limit_l_min -37
_diffrn_reflns_number 54065
_diffrn_reflns_theta_full 25.00
_diffrn_reflns_theta_max 25.41
_diffrn_reflns_theta_min 1.21
_exptl_absorpt_coefficient_mu 1.241
_exptl_absorpt_correction_T_max 0.9406
_exptl_absorpt_correction_T_min 0.8860
_exptl_absorpt_correction_type multi-scan
_exptl_absorpt_process_details SADABS
_exptl_crystal_colour colourless
_exptl_crystal_density_diffrn 1.583
_exptl_crystal_density_method 'not measured'
_exptl_crystal_description block
_exptl_crystal_F_000 2816
_exptl_crystal_size_max 0.10
_exptl_crystal_size_mid 0.05
_exptl_crystal_size_min 0.05
_refine_diff_density_max 1.243
_refine_diff_density_min -1.970
_refine_diff_density_rms 0.103
_refine_ls_extinction_method none
_refine_ls_goodness_of_fit_ref 1.061
_refine_ls_hydrogen_treatment constr
_refine_ls_matrix_type full
_refine_ls_number_parameters 649
_refine_ls_number_reflns 9711
_refine_ls_number_restraints 0
_refine_ls_restrained_S_all 1.061
_refine_ls_R_factor_all 0.0628
_refine_ls_R_factor_gt 0.0463
_refine_ls_shift/su_max 0.001
_refine_ls_shift/su_mean 0.000
_refine_ls_structure_factor_coef Fsqd
_refine_ls_weighting_details 'calc w=1/[\s^2^(Fo^2^)+(0.0270P)^2^+32.8576P] where P=(Fo^2^+2Fc^2^)/3'
_refine_ls_weighting_scheme calc
_refine_ls_wR_factor_gt 0.0988
_refine_ls_wR_factor_ref 0.1064
_reflns_number_gt 7675
_reflns_number_total 9711
_reflns_threshold_expression >2sigma(I)
_cod_data_source_file ja5b10720_si_002.cif
_cod_data_source_block shelxl
_cod_depositor_comments
;
The following automatic conversions were performed:

data item '_exptl_absorpt_correction_type' value 'multi_scan' was
changed to 'multi-scan' in accordance with the
/home/saulius/struct/COD-crude-data/automatic-downloads/DataCite-retrospective/ACS/depositions/lib/dictionaries/cif_core.dic
dictionary named 'cif_core.dic' version 2.4.2 last updated on
2011-04-26.

data item '_symmetry_cell_setting' value 'Monoclinic' was changed to
'monoclinic' in accordance with the
/home/saulius/struct/COD-crude-data/automatic-downloads/DataCite-retrospective/ACS/depositions/lib/dictionaries/cif_core.dic
dictionary named 'cif_core.dic' version 2.4.2 last updated on
2011-04-26.

Automatic conversion script
Id: cif_fix_values 6909 2019-04-08 15:41:33Z antanas 
;
_cod_original_sg_symbol_H-M P2/c
_cod_database_code 4129814

loop_
_symmetry_equiv_pos_as_xyz
'x, y, z'
'-x, y, -z+1/2'
'-x, -y, -z'
'x, -y, z-1/2'

loop_
_atom_site_label
_atom_site_type_symbol
_atom_site_fract_x
_atom_site_fract_y
_atom_site_fract_z
_atom_site_U_iso_or_equiv
_atom_site_adp_type
_atom_site_occupancy
_atom_site_symmetry_multiplicity
_atom_site_calc_flag
_atom_site_refinement_flags
C1 C 0.2206(3) 0.7768(4) 0.59752(14) 0.0162(10) Uani 1 1 d .
C13 C 0.2279(3) 0.7659(4) 0.69053(14) 0.0149(10) Uani 1 1 d .
H13 H 0.1954 0.7541 0.7147 0.018 Uiso 1 1 calc R
C23 C 0.0239(3) 0.4751(5) 0.58948(19) 0.0317(14) Uani 1 1 d .
H23A H -0.0121 0.4652 0.5623 0.038 Uiso 1 1 calc R
H23B H 0.0695 0.4195 0.5888 0.038 Uiso 1 1 calc R
C26 C 0.2566(3) 0.8549(4) 0.41645(14) 0.0176(11) Uani 1 1 d .
H26 H 0.2779 0.9242 0.4041 0.021 Uiso 1 1 calc R
C49 C 0.3226(4) 0.2450(5) 0.4936(2) 0.0407(15) Uani 1 1 d .
H49A H 0.2906 0.2184 0.5161 0.049 Uiso 1 1 calc R
H49B H 0.2868 0.2506 0.4662 0.049 Uiso 1 1 calc R
C50 C 0.0932(4) 0.2419(5) 0.5221(2) 0.0436(16) Uani 1 1 d .
H50A H 0.1236 0.2589 0.5505 0.052 Uiso 1 1 calc R
H50B H 0.0359 0.2509 0.5249 0.052 Uiso 1 1 calc R
Cl1 Cl 0.39733(12) 0.13842(17) 0.48846(6) 0.0603(5) Uani 1 1 d .
Cl2 Cl 0.36340(13) 0.38752(17) 0.50692(7) 0.0708(6) Uani 1 1 d .
Cl3 Cl 0.11159(11) 0.09431(14) 0.50746(5) 0.0508(5) Uani 1 1 d .
Cl4 Cl 0.11963(12) 0.34660(17) 0.48500(7) 0.0713(6) Uani 1 1 d .
C2 C 0.2521(3) 0.6734(5) 0.58083(15) 0.0211(11) Uani 1 1 d .
H2 H 0.2373 0.5958 0.5901 0.025 Uiso 1 1 calc R
C3 C 0.3050(3) 0.6836(5) 0.55078(15) 0.0242(12) Uani 1 1 d .
H3 H 0.3260 0.6133 0.5389 0.029 Uiso 1 1 calc R
C4 C 0.3269(3) 0.7965(5) 0.53833(15) 0.0234(12) Uani 1 1 d .
C5 C 0.2968(3) 0.9002(5) 0.55392(15) 0.0222(12) Uani 1 1 d .
H5 H 0.3120 0.9772 0.5443 0.027 Uiso 1 1 calc R
C6 C 0.2439(3) 0.8906(4) 0.58377(14) 0.0172(11) Uani 1 1 d .
H6 H 0.2231 0.9617 0.5952 0.021 Uiso 1 1 calc R
C7 C 0.0976(3) 0.8988(4) 0.63974(14) 0.0140(10) Uani 1 1 d .
H7 H 0.1353 0.9687 0.6416 0.017 Uiso 1 1 calc R
C8 C 0.0411(3) 0.9186(4) 0.59800(15) 0.0187(11) Uani 1 1 d .
H8A H 0.0706 0.9089 0.5729 0.022 Uiso 1 1 calc R
H8B H -0.0022 0.8580 0.5958 0.022 Uiso 1 1 calc R
C9 C 0.0061(3) 1.0458(4) 0.59829(15) 0.0190(11) Uani 1 1 d .
H9A H -0.0307 1.0589 0.5716 0.023 Uiso 1 1 calc R
H9B H 0.0495 1.1061 0.5991 0.023 Uiso 1 1 calc R
C10 C -0.0386(3) 1.0633(4) 0.63714(15) 0.0194(11) Uani 1 1 d .
H10A H -0.0585 1.1473 0.6375 0.023 Uiso 1 1 calc R
H10B H -0.0851 1.0083 0.6348 0.023 Uiso 1 1 calc R
C11 C 0.0148(3) 1.0377(4) 0.67884(16) 0.0223(12) Uani 1 1 d .
H11A H -0.0168 1.0445 0.7032 0.027 Uiso 1 1 calc R
H11B H 0.0577 1.0989 0.6829 0.027 Uiso 1 1 calc R
C12 C 0.0517(3) 0.9119(4) 0.67888(15) 0.0192(11) Uani 1 1 d .
H12A H 0.0094 0.8498 0.6776 0.023 Uiso 1 1 calc R
H12B H 0.0884 0.8997 0.7056 0.023 Uiso 1 1 calc R
C14 C 0.2709(3) 0.8881(4) 0.69739(15) 0.0171(11) Uani 1 1 d .
H14A H 0.3001 0.9053 0.6727 0.020 Uiso 1 1 calc R
H14B H 0.2313 0.9531 0.6991 0.020 Uiso 1 1 calc R
C15 C 0.3293(3) 0.8862(5) 0.73877(15) 0.0212(11) Uani 1 1 d .
H15A H 0.3589 0.9635 0.7416 0.025 Uiso 1 1 calc R
H15B H 0.2992 0.8786 0.7637 0.025 Uiso 1 1 calc R
C16 C 0.3882(3) 0.7822(5) 0.73932(15) 0.0221(11) Uani 1 1 d .
H16A H 0.4220 0.7939 0.7161 0.027 Uiso 1 1 calc R
H16B H 0.4232 0.7818 0.7670 0.027 Uiso 1 1 calc R
C17 C 0.3452(3) 0.6615(4) 0.73315(16) 0.0230(12) Uani 1 1 d .
H17A H 0.3152 0.6465 0.7577 0.028 Uiso 1 1 calc R
H17B H 0.3847 0.5959 0.7324 0.028 Uiso 1 1 calc R
C18 C 0.2881(3) 0.6603(4) 0.69172(16) 0.0217(11) Uani 1 1 d .
H18A H 0.2588 0.5826 0.6893 0.026 Uiso 1 1 calc R
H18B H 0.3186 0.6670 0.6670 0.026 Uiso 1 1 calc R
C19 C 0.1091(3) 0.6209(4) 0.63569(15) 0.0184(11) Uani 1 1 d .
H19 H 0.1516 0.5584 0.6355 0.022 Uiso 1 1 calc R
C20 C 0.0647(3) 0.5899(5) 0.67399(16) 0.0244(12) Uani 1 1 d .
H20A H 0.1014 0.5974 0.7010 0.029 Uiso 1 1 calc R
H20B H 0.0202 0.6472 0.6752 0.029 Uiso 1 1 calc R
C21 C 0.0325(3) 0.4609(5) 0.66943(18) 0.0299(13) Uani 1 1 d .
H21A H 0.0776 0.4035 0.6712 0.036 Uiso 1 1 calc R
H21B H 0.0017 0.4431 0.6935 0.036 Uiso 1 1 calc R
C22 C -0.0205(3) 0.4425(5) 0.62709(19) 0.0340(14) Uani 1 1 d .
H22A H -0.0686 0.4937 0.6265 0.041 Uiso 1 1 calc R
H22B H -0.0379 0.3570 0.6246 0.041 Uiso 1 1 calc R
C24 C 0.0541(3) 0.6054(4) 0.59311(16) 0.0226(12) Uani 1 1 d .
H24A H 0.0086 0.6618 0.5922 0.027 Uiso 1 1 calc R
H24B H 0.0838 0.6243 0.5687 0.027 Uiso 1 1 calc R
C25 C 0.2808(3) 0.7403(4) 0.40520(14) 0.0145(10) Uani 1 1 d .
C27 C 0.2019(3) 0.8694(5) 0.44549(15) 0.0201(11) Uani 1 1 d .
H27 H 0.1855 0.9475 0.4533 0.024 Uiso 1 1 calc R
C28 C 0.1725(3) 0.7674(5) 0.46246(14) 0.0208(11) Uani 1 1 d .
C29 C 0.1949(3) 0.6523(5) 0.45271(15) 0.0216(11) Uani 1 1 d .
H29 H 0.1735 0.5840 0.4656 0.026 Uiso 1 1 calc R
C30 C 0.2494(3) 0.6384(4) 0.42378(14) 0.0167(11) Uani 1 1 d .
H30 H 0.2655 0.5597 0.4164 0.020 Uiso 1 1 calc R
C31 C 0.2768(3) 0.7212(4) 0.31261(14) 0.0144(10) Uani 1 1 d .
H31 H 0.3101 0.7079 0.2889 0.017 Uiso 1 1 calc R
C32 C 0.2329(3) 0.8428(4) 0.30421(15) 0.0168(11) Uani 1 1 d .
H32A H 0.2028 0.8613 0.3285 0.020 Uiso 1 1 calc R
H32B H 0.2723 0.9081 0.3024 0.020 Uiso 1 1 calc R
C33 C 0.1758(3) 0.8384(4) 0.26267(15) 0.0198(11) Uani 1 1 d .
H33A H 0.2066 0.8289 0.2381 0.024 Uiso 1 1 calc R
H33B H 0.1462 0.9156 0.2589 0.024 Uiso 1 1 calc R
C34 C 0.1171(3) 0.7343(4) 0.26293(15) 0.0205(11) Uani 1 1 d .
H34A H 0.0821 0.7320 0.2352 0.025 Uiso 1 1 calc R
H34B H 0.0832 0.7471 0.2860 0.025 Uiso 1 1 calc R
C35 C 0.1609(3) 0.6144(4) 0.27005(15) 0.0205(11) Uani 1 1 d .
H35A H 0.1912 0.5983 0.2457 0.025 Uiso 1 1 calc R
H35B H 0.1217 0.5483 0.2712 0.025 Uiso 1 1 calc R
C36 C 0.2183(3) 0.6162(4) 0.31206(15) 0.0200(11) Uani 1 1 d .
H36A H 0.1874 0.6237 0.3367 0.024 Uiso 1 1 calc R
H36B H 0.2481 0.5391 0.3151 0.024 Uiso 1 1 calc R
C37 C 0.3943(3) 0.5787(4) 0.36986(15) 0.0163(10) Uani 1 1 d .
H37 H 0.3515 0.5169 0.3712 0.020 Uiso 1 1 calc R
C38 C 0.4499(3) 0.5664(4) 0.41224(15) 0.0227(12) Uani 1 1 d .
H38A H 0.4961 0.6212 0.4120 0.027 Uiso 1 1 calc R
H38B H 0.4212 0.5893 0.4366 0.027 Uiso 1 1 calc R
C39 C 0.4787(3) 0.4356(5) 0.41747(17) 0.0283(13) Uani 1 1 d .
H39A H 0.5158 0.4279 0.4443 0.034 Uiso 1 1 calc R
H39B H 0.4326 0.3820 0.4198 0.034 Uiso 1 1 calc R
C40 C 0.5204(3) 0.3957(5) 0.37969(17) 0.0316(13) Uani 1 1 d .
H40A H 0.5697 0.4435 0.3792 0.038 Uiso 1 1 calc R
H40B H 0.5356 0.3095 0.3832 0.038 Uiso 1 1 calc R
C41 C 0.4671(3) 0.4122(5) 0.33733(17) 0.0276(13) Uani 1 1 d .
H41A H 0.4209 0.3570 0.3364 0.033 Uiso 1 1 calc R
H41B H 0.4972 0.3904 0.3134 0.033 Uiso 1 1 calc R
C42 C 0.4373(3) 0.5427(5) 0.33142(16) 0.0225(12) Uani 1 1 d .
H42A H 0.4003 0.5496 0.3045 0.027 Uiso 1 1 calc R
H42B H 0.4828 0.5977 0.3295 0.027 Uiso 1 1 calc R
C43 C 0.4060(3) 0.8578(4) 0.36329(14) 0.0175(11) Uani 1 1 d .
H43 H 0.3682 0.9275 0.3591 0.021 Uiso 1 1 calc R
C44 C 0.4588(3) 0.8840(4) 0.40563(15) 0.0198(11) Uani 1 1 d .
H44A H 0.4269 0.8788 0.4299 0.024 Uiso 1 1 calc R
H44B H 0.5022 0.8237 0.4103 0.024 Uiso 1 1 calc R
C45 C 0.4936(3) 1.0110(4) 0.40321(16) 0.0223(12) Uani 1 1 d .
H45A H 0.4499 1.0710 0.4004 0.027 Uiso 1 1 calc R
H45B H 0.5290 1.0284 0.4301 0.027 Uiso 1 1 calc R
C46 C 0.5406(3) 1.0229(5) 0.36526(15) 0.0222(11) Uani 1 1 d .
H46A H 0.5877 0.9693 0.3697 0.027 Uiso 1 1 calc R
H46B H 0.5597 1.1071 0.3636 0.027 Uiso 1 1 calc R
C47 C 0.4903(3) 0.9899(5) 0.32324(16) 0.0233(12) Uani 1 1 d .
H47A H 0.5236 0.9936 0.2996 0.028 Uiso 1 1 calc R
H47B H 0.4467 1.0494 0.3171 0.028 Uiso 1 1 calc R
C48 C 0.4549(3) 0.8636(5) 0.32517(15) 0.0214(11) Uani 1 1 d .
H48A H 0.4981 0.8027 0.3289 0.026 Uiso 1 1 calc R
H48B H 0.4203 0.8458 0.2981 0.026 Uiso 1 1 calc R
F1 F 0.37920(17) 0.8050(3) 0.50946(9) 0.0334(8) Uani 1 1 d .
F2 F 0.11841(16) 0.7810(3) 0.49067(9) 0.0292(7) Uani 1 1 d .
F3 F 0.3732(2) 0.3494(5) 0.63704(14) 0.0855(17) Uani 1 1 d .
F4 F 0.3252(2) 0.1593(3) 0.67764(10) 0.0416(8) Uani 1 1 d .
F5 F 0.2506(4) 0.3665(4) 0.68095(14) 0.106(2) Uani 1 1 d .
F6 F 0.2296(2) 0.3812(3) 0.59760(12) 0.0529(10) Uani 1 1 d .
F7 F 0.3021(3) 0.1742(4) 0.59260(12) 0.0913(18) Uani 1 1 d .
F8 F 0.1832(2) 0.1867(5) 0.63639(18) 0.103(2) Uani 1 1 d .
F9 F 0.2589(2) 0.3517(3) 0.39077(11) 0.0417(9) Uani 1 1 d .
F10 F 0.2114(3) 0.1305(3) 0.40271(10) 0.0608(12) Uani 1 1 d .
F11 F 0.1138(2) 0.2843(4) 0.36104(12) 0.0625(12) Uani 1 1 d .
F12 F 0.2180(3) 0.3257(3) 0.30718(12) 0.0772(15) Uani 1 1 d .
F13 F 0.3148(2) 0.1672(5) 0.34921(15) 0.0842(16) Uani 1 1 d .
F14 F 0.16984(19) 0.1063(3) 0.31816(9) 0.0367(8) Uani 1 1 d .
P1 P 0.16011(7) 0.76536(11) 0.64064(4) 0.0137(3) Uani 1 1 d .
P2 P 0.34328(7) 0.72405(11) 0.36314(4) 0.0135(3) Uani 1 1 d .
Sb1 Sb 0.214438(19) 0.22821(3) 0.355022(10) 0.01936(10) Uani 1 1 d .
Sb2 Sb 0.278430(19) 0.27044(3) 0.637776(11) 0.02150(10) Uani 1 1 d .

loop_
_atom_site_aniso_label
_atom_site_aniso_U_11
_atom_site_aniso_U_22
_atom_site_aniso_U_33
_atom_site_aniso_U_23
_atom_site_aniso_U_13
_atom_site_aniso_U_12
C1 0.011(2) 0.020(3) 0.016(2) 0.002(2) -0.0011(19) 0.000(2)
C13 0.010(2) 0.014(2) 0.021(2) 0.000(2) 0.0018(19) -0.001(2)
C23 0.021(3) 0.014(3) 0.055(4) -0.005(3) -0.012(3) -0.001(2)
C26 0.018(3) 0.014(3) 0.020(3) 0.003(2) -0.001(2) 0.002(2)
C49 0.043(4) 0.033(4) 0.045(4) -0.002(3) 0.002(3) 0.003(3)
C50 0.043(4) 0.027(4) 0.061(4) 0.002(3) 0.007(3) 0.005(3)
Cl1 0.0782(14) 0.0514(11) 0.0567(11) 0.0079(8) 0.0294(9) 0.0239(10)
Cl2 0.0931(16) 0.0419(11) 0.0821(14) -0.0239(10) 0.0292(12) -0.0158(11)
Cl3 0.0820(13) 0.0306(9) 0.0450(9) -0.0057(7) 0.0287(9) 0.0042(8)
Cl4 0.0650(13) 0.0501(12) 0.0930(15) 0.0404(10) -0.0121(11) -0.0110(10)
C2 0.020(3) 0.020(3) 0.023(3) 0.002(2) 0.002(2) 0.005(2)
C3 0.023(3) 0.028(3) 0.020(3) -0.005(2) -0.001(2) 0.008(2)
C4 0.015(3) 0.043(4) 0.013(3) 0.000(2) 0.001(2) 0.002(2)
C5 0.022(3) 0.026(3) 0.019(3) 0.002(2) 0.001(2) -0.005(2)
C6 0.011(2) 0.022(3) 0.017(3) -0.002(2) -0.002(2) -0.001(2)
C7 0.010(2) 0.012(2) 0.020(3) 0.0002(19) 0.0010(19) 0.001(2)
C8 0.016(3) 0.018(3) 0.021(3) 0.001(2) 0.000(2) 0.003(2)
C9 0.016(3) 0.015(3) 0.025(3) 0.002(2) -0.003(2) 0.001(2)
C10 0.018(3) 0.008(2) 0.032(3) -0.001(2) 0.004(2) 0.002(2)
C11 0.021(3) 0.016(3) 0.030(3) -0.003(2) 0.008(2) 0.002(2)
C12 0.018(3) 0.019(3) 0.021(3) 0.004(2) 0.002(2) 0.002(2)
C14 0.012(3) 0.017(3) 0.021(3) 0.001(2) -0.001(2) 0.001(2)
C15 0.017(3) 0.027(3) 0.018(3) -0.002(2) -0.002(2) -0.003(2)
C16 0.015(3) 0.030(3) 0.020(3) 0.004(2) -0.004(2) 0.000(2)
C17 0.019(3) 0.020(3) 0.029(3) 0.006(2) -0.001(2) 0.002(2)
C18 0.019(3) 0.014(3) 0.030(3) 0.001(2) -0.003(2) 0.002(2)
C19 0.016(3) 0.010(3) 0.029(3) 0.002(2) -0.001(2) -0.001(2)
C20 0.023(3) 0.019(3) 0.032(3) 0.005(2) 0.002(2) -0.005(2)
C21 0.022(3) 0.020(3) 0.048(4) 0.012(2) 0.004(3) -0.005(2)
C22 0.022(3) 0.011(3) 0.068(4) 0.002(3) 0.001(3) -0.009(2)
C24 0.019(3) 0.017(3) 0.030(3) -0.004(2) -0.002(2) -0.003(2)
C25 0.011(2) 0.013(3) 0.019(2) -0.0019(19) -0.0019(19) 0.001(2)
C27 0.017(3) 0.021(3) 0.021(3) -0.003(2) 0.001(2) 0.009(2)
C28 0.017(3) 0.031(3) 0.015(2) 0.000(2) 0.002(2) 0.002(2)
C29 0.023(3) 0.019(3) 0.023(3) 0.002(2) 0.004(2) -0.006(2)
C30 0.016(3) 0.013(3) 0.020(3) -0.0025(19) -0.003(2) -0.001(2)
C31 0.011(2) 0.017(3) 0.016(2) 0.0000(19) 0.0022(18) -0.001(2)
C32 0.017(3) 0.010(3) 0.023(3) 0.0015(19) 0.000(2) -0.001(2)
C33 0.022(3) 0.013(3) 0.023(3) 0.003(2) -0.002(2) 0.003(2)
C34 0.017(3) 0.020(3) 0.023(3) 0.000(2) -0.003(2) 0.001(2)
C35 0.014(3) 0.023(3) 0.022(3) -0.004(2) -0.005(2) -0.004(2)
C36 0.021(3) 0.014(3) 0.024(3) -0.003(2) -0.004(2) 0.002(2)
C37 0.010(2) 0.014(3) 0.026(3) 0.001(2) 0.002(2) 0.005(2)
C38 0.023(3) 0.019(3) 0.026(3) 0.000(2) -0.001(2) 0.003(2)
C39 0.026(3) 0.018(3) 0.039(3) 0.006(2) -0.006(2) 0.006(2)
C40 0.023(3) 0.023(3) 0.048(4) -0.004(3) -0.001(3) 0.007(2)
C41 0.020(3) 0.022(3) 0.041(3) -0.012(2) 0.004(2) 0.003(2)
C42 0.016(3) 0.022(3) 0.030(3) -0.003(2) 0.005(2) 0.004(2)
C43 0.020(3) 0.012(3) 0.020(3) 0.0011(19) 0.001(2) 0.000(2)
C44 0.015(3) 0.019(3) 0.024(3) 0.001(2) 0.000(2) -0.002(2)
C45 0.021(3) 0.016(3) 0.029(3) -0.004(2) -0.001(2) -0.001(2)
C46 0.015(3) 0.016(3) 0.036(3) 0.000(2) 0.006(2) 0.000(2)
C47 0.021(3) 0.022(3) 0.028(3) 0.005(2) 0.009(2) -0.003(2)
C48 0.018(3) 0.025(3) 0.020(3) 0.000(2) 0.001(2) 0.000(2)
F1 0.0237(17) 0.052(2) 0.0268(17) -0.0009(14) 0.0109(13) 0.0014(15)
F2 0.0226(16) 0.0395(19) 0.0277(16) 0.0015(14) 0.0116(13) 0.0033(14)
F3 0.032(2) 0.129(4) 0.090(3) 0.056(3) -0.010(2) -0.045(3)
F4 0.043(2) 0.041(2) 0.0418(19) 0.0104(16) 0.0093(16) 0.0168(17)
F5 0.229(7) 0.026(2) 0.083(3) -0.005(2) 0.097(4) 0.022(3)
F6 0.042(2) 0.031(2) 0.086(3) 0.0252(19) 0.0091(19) 0.0139(17)
F7 0.197(6) 0.040(2) 0.038(2) -0.0026(18) 0.017(3) 0.048(3)
F8 0.038(3) 0.094(4) 0.170(5) 0.070(4) -0.017(3) -0.039(3)
F9 0.044(2) 0.0242(18) 0.059(2) -0.0141(15) 0.0116(17) -0.0164(16)
F10 0.121(4) 0.0215(19) 0.036(2) 0.0089(15) -0.002(2) -0.009(2)
F11 0.0263(19) 0.092(3) 0.068(3) -0.037(2) 0.0015(17) 0.022(2)
F12 0.164(5) 0.028(2) 0.048(2) 0.0062(17) 0.044(3) -0.019(3)
F13 0.023(2) 0.121(4) 0.106(3) -0.062(3) 0.001(2) 0.019(2)
F14 0.047(2) 0.0276(18) 0.0361(18) -0.0082(14) 0.0084(15) -0.0096(16)
P1 0.0107(6) 0.0103(6) 0.0198(6) 0.0003(5) 0.0005(5) 0.0001(5)
P2 0.0102(6) 0.0119(6) 0.0183(6) -0.0013(5) 0.0014(5) 0.0006(5)
Sb1 0.01623(18) 0.00985(17) 0.0334(2) 0.00013(14) 0.00870(14) 0.00011(14)
Sb2 0.01614(19) 0.01030(18) 0.0396(2) -0.00159(14) 0.00948(15) -0.00008(15)

loop_
_atom_type_symbol
_atom_type_description
_atom_type_scat_dispersion_real
_atom_type_scat_dispersion_imag
_atom_type_scat_source
C C 0.0033 0.0016 'International Tables Vol C Tables 4.2.6.8 and 6.1.1.4'
H H 0.0000 0.0000 'International Tables Vol C Tables 4.2.6.8 and 6.1.1.4'
N N 0.0061 0.0033 'International Tables Vol C Tables 4.2.6.8 and 6.1.1.4'
F F 0.0171 0.0103 'International Tables Vol C Tables 4.2.6.8 and 6.1.1.4'
P P 0.1023 0.0942 'International Tables Vol C Tables 4.2.6.8 and 6.1.1.4'
Cl Cl 0.1484 0.1585 'International Tables Vol C Tables 4.2.6.8 and 6.1.1.4'
Sb Sb -0.5866 1.5461 'International Tables Vol C Tables 4.2.6.8 and 6.1.1.4'

loop_
_geom_angle_atom_site_label_1
_geom_angle_atom_site_label_2
_geom_angle_atom_site_label_3
_geom_angle
C2 C1 C6 119.0(4)
C2 C1 P1 120.4(4)
C6 C1 P1 120.2(4)
C14 C13 C18 111.2(4)
C14 C13 P1 111.1(3)
C18 C13 P1 111.1(3)
C14 C13 H13 107.8
C18 C13 H13 107.8
P1 C13 H13 107.8
C22 C23 C24 111.1(5)
C22 C23 H23A 109.4
C24 C23 H23A 109.4
C22 C23 H23B 109.4
C24 C23 H23B 109.4
H23A C23 H23B 108.0
C27 C26 C25 120.9(5)
C27 C26 H26 119.5
C25 C26 H26 119.5
Cl1 C49 Cl2 111.1(3)
Cl1 C49 H49A 109.4
Cl2 C49 H49A 109.4
Cl1 C49 H49B 109.4
Cl2 C49 H49B 109.4
H49A C49 H49B 108.0
Cl3 C50 Cl4 112.2(4)
Cl3 C50 H50A 109.2
Cl4 C50 H50A 109.2
Cl3 C50 H50B 109.2
Cl4 C50 H50B 109.2
H50A C50 H50B 107.9
C3 C2 C1 120.0(5)
C3 C2 H2 120.0
C1 C2 H2 120.0
C4 C3 C2 119.3(5)
C4 C3 H3 120.4
C2 C3 H3 120.4
F1 C4 C3 118.6(5)
F1 C4 C5 119.1(5)
C3 C4 C5 122.3(5)
C4 C5 C6 118.7(5)
C4 C5 H5 120.7
C6 C5 H5 120.7
C5 C6 C1 120.7(5)
C5 C6 H6 119.7
C1 C6 H6 119.7
C8 C7 C12 110.1(4)
C8 C7 P1 115.4(3)
C12 C7 P1 114.6(3)
C8 C7 H7 105.2
C12 C7 H7 105.2
P1 C7 H7 105.2
C9 C8 C7 109.1(4)
C9 C8 H8A 109.9
C7 C8 H8A 109.9
C9 C8 H8B 109.9
C7 C8 H8B 109.9
H8A C8 H8B 108.3
C8 C9 C10 110.7(4)
C8 C9 H9A 109.5
C10 C9 H9A 109.5
C8 C9 H9B 109.5
C10 C9 H9B 109.5
H9A C9 H9B 108.1
C11 C10 C9 111.3(4)
C11 C10 H10A 109.4
C9 C10 H10A 109.4
C11 C10 H10B 109.4
C9 C10 H10B 109.4
H10A C10 H10B 108.0
C10 C11 C12 111.7(4)
C10 C11 H11A 109.3
C12 C11 H11A 109.3
C10 C11 H11B 109.3
C12 C11 H11B 109.3
H11A C11 H11B 107.9
C11 C12 C7 109.4(4)
C11 C12 H12A 109.8
C7 C12 H12A 109.8
C11 C12 H12B 109.8
C7 C12 H12B 109.8
H12A C12 H12B 108.2
C15 C14 C13 110.6(4)
C15 C14 H14A 109.5
C13 C14 H14A 109.5
C15 C14 H14B 109.5
C13 C14 H14B 109.5
H14A C14 H14B 108.1
C16 C15 C14 111.9(4)
C16 C15 H15A 109.2
C14 C15 H15A 109.2
C16 C15 H15B 109.2
C14 C15 H15B 109.2
H15A C15 H15B 107.9
C17 C16 C15 111.1(4)
C17 C16 H16A 109.4
C15 C16 H16A 109.4
C17 C16 H16B 109.4
C15 C16 H16B 109.4
H16A C16 H16B 108.0
C16 C17 C18 111.1(4)
C16 C17 H17A 109.4
C18 C17 H17A 109.4
C16 C17 H17B 109.4
C18 C17 H17B 109.4
H17A C17 H17B 108.0
C17 C18 C13 111.1(4)
C17 C18 H18A 109.4
C13 C18 H18A 109.4
C17 C18 H18B 109.4
C13 C18 H18B 109.4
H18A C18 H18B 108.0
C20 C19 C24 110.8(4)
C20 C19 P1 113.9(3)
C24 C19 P1 113.7(3)
C20 C19 H19 105.9
C24 C19 H19 105.9
P1 C19 H19 105.9
C21 C20 C19 109.9(4)
C21 C20 H20A 109.7
C19 C20 H20A 109.7
C21 C20 H20B 109.7
C19 C20 H20B 109.7
H20A C20 H20B 108.2
C22 C21 C20 111.8(4)
C22 C21 H21A 109.3
C20 C21 H21A 109.3
C22 C21 H21B 109.3
C20 C21 H21B 109.3
H21A C21 H21B 107.9
C21 C22 C23 110.6(4)
C21 C22 H22A 109.5
C23 C22 H22A 109.5
C21 C22 H22B 109.5
C23 C22 H22B 109.5
H22A C22 H22B 108.1
C23 C24 C19 109.3(4)
C23 C24 H24A 109.8
C19 C24 H24A 109.8
C23 C24 H24B 109.8
C19 C24 H24B 109.8
H24A C24 H24B 108.3
C26 C25 C30 119.1(4)
C26 C25 P2 119.7(4)
C30 C25 P2 120.8(3)
C28 C27 C26 117.7(5)
C28 C27 H27 121.1
C26 C27 H27 121.1
F2 C28 C27 118.0(4)
F2 C28 C29 118.4(4)
C27 C28 C29 123.6(4)
C28 C29 C30 118.4(5)
C28 C29 H29 120.8
C30 C29 H29 120.8
C29 C30 C25 120.1(4)
C29 C30 H30 119.9
C25 C30 H30 119.9
C36 C31 C32 111.3(4)
C36 C31 P2 110.6(3)
C32 C31 P2 111.4(3)
C36 C31 H31 107.8
C32 C31 H31 107.8
P2 C31 H31 107.8
C33 C32 C31 111.0(4)
C33 C32 H32A 109.4
C31 C32 H32A 109.4
C33 C32 H32B 109.4
C31 C32 H32B 109.4
H32A C32 H32B 108.0
C32 C33 C34 111.3(4)
C32 C33 H33A 109.4
C34 C33 H33A 109.4
C32 C33 H33B 109.4
C34 C33 H33B 109.4
H33A C33 H33B 108.0
C33 C34 C35 110.7(4)
C33 C34 H34A 109.5
C35 C34 H34A 109.5
C33 C34 H34B 109.5
C35 C34 H34B 109.5
H34A C34 H34B 108.1
C34 C35 C36 111.0(4)
C34 C35 H35A 109.4
C36 C35 H35A 109.4
C34 C35 H35B 109.4
C36 C35 H35B 109.4
H35A C35 H35B 108.0
C31 C36 C35 111.1(4)
C31 C36 H36A 109.4
C35 C36 H36A 109.4
C31 C36 H36B 109.4
C35 C36 H36B 109.4
H36A C36 H36B 108.0
C38 C37 C42 110.9(4)
C38 C37 P2 114.0(3)
C42 C37 P2 113.6(3)
C38 C37 H37 105.8
C42 C37 H37 105.8
P2 C37 H37 105.8
C39 C38 C37 109.2(4)
C39 C38 H38A 109.8
C37 C38 H38A 109.8
C39 C38 H38B 109.8
C37 C38 H38B 109.8
H38A C38 H38B 108.3
C40 C39 C38 111.3(4)
C40 C39 H39A 109.4
C38 C39 H39A 109.4
C40 C39 H39B 109.4
C38 C39 H39B 109.4
H39A C39 H39B 108.0
C41 C40 C39 111.4(4)
C41 C40 H40A 109.4
C39 C40 H40A 109.4
C41 C40 H40B 109.4
C39 C40 H40B 109.4
H40A C40 H40B 108.0
C40 C41 C42 111.6(4)
C40 C41 H41A 109.3
C42 C41 H41A 109.3
C40 C41 H41B 109.3
C42 C41 H41B 109.3
H41A C41 H41B 108.0
C41 C42 C37 109.3(4)
C41 C42 H42A 109.8
C37 C42 H42A 109.8
C41 C42 H42B 109.8
C37 C42 H42B 109.8
H42A C42 H42B 108.3
C44 C43 C48 110.8(4)
C44 C43 P2 115.6(3)
C48 C43 P2 113.7(3)
C44 C43 H43 105.2
C48 C43 H43 105.2
P2 C43 H43 105.2
C45 C44 C43 108.5(4)
C45 C44 H44A 110.0
C43 C44 H44A 110.0
C45 C44 H44B 110.0
C43 C44 H44B 110.0
H44A C44 H44B 108.4
C46 C45 C44 111.2(4)
C46 C45 H45A 109.4
C44 C45 H45A 109.4
C46 C45 H45B 109.4
C44 C45 H45B 109.4
H45A C45 H45B 108.0
C45 C46 C47 111.6(4)
C45 C46 H46A 109.3
C47 C46 H46A 109.3
C45 C46 H46B 109.3
C47 C46 H46B 109.3
H46A C46 H46B 108.0
C46 C47 C48 111.4(4)
C46 C47 H47A 109.3
C48 C47 H47A 109.3
C46 C47 H47B 109.3
C48 C47 H47B 109.3
H47A C47 H47B 108.0
C47 C48 C43 108.7(4)
C47 C48 H48A 109.9
C43 C48 H48A 109.9
C47 C48 H48B 109.9
C43 C48 H48B 109.9
H48A C48 H48B 108.3
C1 P1 C7 108.5(2)
C1 P1 C19 107.9(2)
C7 P1 C19 116.4(2)
C1 P1 C13 106.9(2)
C7 P1 C13 108.3(2)
C19 P1 C13 108.6(2)
C25 P2 C37 108.4(2)
C25 P2 C31 106.5(2)
C37 P2 C31 108.4(2)
C25 P2 C43 108.2(2)
C37 P2 C43 116.6(2)
C31 P2 C43 108.2(2)
F11 Sb1 F10 89.6(2)
F11 Sb1 F12 90.7(2)
F10 Sb1 F12 179.7(2)
F11 Sb1 F13 178.3(2)
F10 Sb1 F13 89.2(2)
F12 Sb1 F13 90.5(2)
F11 Sb1 F9 90.02(16)
F10 Sb1 F9 89.47(15)
F12 Sb1 F9 90.58(16)
F13 Sb1 F9 91.14(17)
F11 Sb1 F14 89.99(16)
F10 Sb1 F14 91.68(14)
F12 Sb1 F14 88.27(16)
F13 Sb1 F14 88.88(16)
F9 Sb1 F14 178.85(14)
F5 Sb2 F3 92.3(3)
F5 Sb2 F7 177.4(3)
F3 Sb2 F7 89.4(3)
F5 Sb2 F8 90.2(3)
F3 Sb2 F8 177.5(3)
F7 Sb2 F8 88.1(3)
F5 Sb2 F4 90.73(19)
F3 Sb2 F4 91.39(17)
F7 Sb2 F4 91.17(16)
F8 Sb2 F4 88.90(17)
F5 Sb2 F6 89.2(2)
F3 Sb2 F6 89.58(17)
F7 Sb2 F6 88.84(17)
F8 Sb2 F6 90.14(18)
F4 Sb2 F6 179.03(15)

loop_
_geom_bond_atom_site_label_1
_geom_bond_atom_site_label_2
_geom_bond_distance
C1 C2 1.393(7)
C1 C6 1.405(7)
C1 P1 1.802(5)
C13 C14 1.538(6)
C13 C18 1.549(7)
C13 P1 1.822(4)
C13 H13 1.0000
C23 C22 1.522(8)
C23 C24 1.530(7)
C23 H23A 0.9900
C23 H23B 0.9900
C26 C27 1.389(7)
C26 C25 1.392(7)
C26 H26 0.9500
C49 Cl1 1.752(6)
C49 Cl2 1.751(6)
C49 H49A 0.9900
C49 H49B 0.9900
C50 Cl3 1.736(6)
C50 Cl4 1.742(6)
C50 H50A 0.9900
C50 H50B 0.9900
C2 C3 1.386(7)
C2 H2 0.9500
C3 C4 1.374(8)
C3 H3 0.9500
C4 F1 1.348(5)
C4 C5 1.371(7)
C5 C6 1.380(7)
C5 H5 0.9500
C6 H6 0.9500
C7 C8 1.539(6)
C7 C12 1.542(6)
C7 P1 1.814(5)
C7 H7 1.0000
C8 C9 1.527(7)
C8 H8A 0.9900
C8 H8B 0.9900
C9 C10 1.527(7)
C9 H9A 0.9900
C9 H9B 0.9900
C10 C11 1.522(7)
C10 H10A 0.9900
C10 H10B 0.9900
C11 C12 1.527(7)
C11 H11A 0.9900
C11 H11B 0.9900
C12 H12A 0.9900
C12 H12B 0.9900
C14 C15 1.532(6)
C14 H14A 0.9900
C14 H14B 0.9900
C15 C16 1.521(7)
C15 H15A 0.9900
C15 H15B 0.9900
C16 C17 1.522(7)
C16 H16A 0.9900
C16 H16B 0.9900
C17 C18 1.521(7)
C17 H17A 0.9900
C17 H17B 0.9900
C18 H18A 0.9900
C18 H18B 0.9900
C19 C20 1.535(7)
C19 C24 1.540(6)
C19 P1 1.815(5)
C19 H19 1.0000
C20 C21 1.529(7)
C20 H20A 0.9900
C20 H20B 0.9900
C21 C22 1.522(8)
C21 H21A 0.9900
C21 H21B 0.9900
C22 H22A 0.9900
C22 H22B 0.9900
C24 H24A 0.9900
C24 H24B 0.9900
C25 C30 1.406(6)
C25 P2 1.803(5)
C27 C28 1.369(7)
C27 H27 0.9500
C28 F2 1.361(5)
C28 C29 1.374(7)
C29 C30 1.382(7)
C29 H29 0.9500
C30 H30 0.9500
C31 C36 1.526(7)
C31 C32 1.544(6)
C31 P2 1.827(4)
C31 H31 1.0000
C32 C33 1.524(6)
C32 H32A 0.9900
C32 H32B 0.9900
C33 C34 1.524(7)
C33 H33A 0.9900
C33 H33B 0.9900
C34 C35 1.523(7)
C34 H34A 0.9900
C34 H34B 0.9900
C35 C36 1.538(6)
C35 H35A 0.9900
C35 H35B 0.9900
C36 H36A 0.9900
C36 H36B 0.9900
C37 C38 1.537(6)
C37 C42 1.539(6)
C37 P2 1.826(5)
C37 H37 1.0000
C38 C39 1.530(7)
C38 H38A 0.9900
C38 H38B 0.9900
C39 C40 1.522(7)
C39 H39A 0.9900
C39 H39B 0.9900
C40 C41 1.522(7)
C40 H40A 0.9900
C40 H40B 0.9900
C41 C42 1.534(7)
C41 H41A 0.9900
C41 H41B 0.9900
C42 H42A 0.9900
C42 H42B 0.9900
C43 C44 1.534(6)
C43 C48 1.541(7)
C43 P2 1.822(5)
C43 H43 1.0000
C44 C45 1.530(7)
C44 H44A 0.9900
C44 H44B 0.9900
C45 C46 1.520(7)
C45 H45A 0.9900
C45 H45B 0.9900
C46 C47 1.523(7)
C46 H46A 0.9900
C46 H46B 0.9900
C47 C48 1.525(7)
C47 H47A 0.9900
C47 H47B 0.9900
C48 H48A 0.9900
C48 H48B 0.9900
F3 Sb2 1.831(3)
F4 Sb2 1.860(3)
F5 Sb2 1.831(4)
F6 Sb2 1.875(3)
F7 Sb2 1.858(4)
F8 Sb2 1.855(4)
F9 Sb1 1.866(3)
F10 Sb1 1.853(3)
F11 Sb1 1.845(3)
F12 Sb1 1.857(3)
F13 Sb1 1.859(4)
F14 Sb1 1.874(3)
